data_2222342
loop_
_publ_author_name
'Dong, Wen-Kui'
'Wu, Jian-Chao'
'Yao, Jian'
'Gong, Shang-Sheng'
'Tong, Jun-Feng'

_publ_section_title
;
 {2,2'-[1,1'-(Ethylenedioxydinitrilo)diethylidyne]di-1-naphtholato}nickel(II)
;
_journal_coeditor_code HG2525
_journal_issue 7
_journal_name_full 'Acta Crystallographica Section E'
_journal_page_first m803
_journal_paper_doi 10.1107/S1600536809023149
_journal_volume 65
_journal_year 2009
_chemical_formula_iupac '[Ni (C26 H22 N2 O4)]'
_chemical_formula_moiety 'C26 H22 N2 Ni O4'
_chemical_formula_sum 'C26 H22 N2 Ni O4'
_chemical_formula_weight 485.17
_chemical_name_systematic
;
{2,2'-[1,1'-(Ethylenedioxydinitrilo)diethylidyne]di-1-naphtholato}nickel(II)
;
_space_group_IT_number 14
_symmetry_cell_setting monoclinic
_symmetry_space_group_name_Hall '-P 2yn'
_symmetry_space_group_name_H-M 'P 1 21/n 1'
_atom_sites_solution_hydrogens geom
_atom_sites_solution_primary direct
_atom_sites_solution_secondary difmap
_cell_angle_alpha 90.00
_cell_angle_beta 95.3460(10)
_cell_angle_gamma 90.00
_cell_formula_units_Z 4
_cell_length_a 13.6975(13)
_cell_length_b 8.2711(10)
_cell_length_c 19.049(2)
_cell_measurement_reflns_used 1885
_cell_measurement_temperature 298(2)
_cell_measurement_theta_max 22.561
_cell_measurement_theta_min 2.88
_cell_volume 2148.7(4)
_computing_cell_refinement 'SAINT (Siemens, 1996)'
_computing_data_collection 'SMART (Siemens, 1996)'
_computing_data_reduction 'SAINT (Siemens, 1996)'
_computing_molecular_graphics 'SHELXTL (Sheldrick, 2008)'
_computing_publication_material 'SHELXTL (Sheldrick, 2008)'
_computing_structure_refinement 'SHELXL97 (Sheldrick, 2008)'
_computing_structure_solution 'SHELXS97 (Sheldrick, 2008)'
_diffrn_ambient_temperature 298(2)
_diffrn_measured_fraction_theta_full 0.999
_diffrn_measured_fraction_theta_max 0.999
_diffrn_measurement_device_type 'Siemens SMART 1000 CCD area-detector'
_diffrn_measurement_method '\f and \w'
_diffrn_radiation_monochromator graphite
_diffrn_radiation_source 'fine-focus sealed tube'
_diffrn_radiation_type MoK\a
_diffrn_radiation_wavelength 0.71073
_diffrn_reflns_av_R_equivalents 0.0733
_diffrn_reflns_av_sigmaI/netI 0.0875
_diffrn_reflns_limit_h_max 15
_diffrn_reflns_limit_h_min -16
_diffrn_reflns_limit_k_max 9
_diffrn_reflns_limit_k_min -9
_diffrn_reflns_limit_l_max 21
_diffrn_reflns_limit_l_min -22
_diffrn_reflns_number 10414
_diffrn_reflns_theta_full 25.01
_diffrn_reflns_theta_max 25.01
_diffrn_reflns_theta_min 1.76
_exptl_absorpt_coefficient_mu 0.940
_exptl_absorpt_correction_T_max 0.9457
_exptl_absorpt_correction_T_min 0.6879
_exptl_absorpt_correction_type multi-scan
_exptl_absorpt_process_details '(SADABS; Sheldrick, 1996)'
_exptl_crystal_colour brown
_exptl_crystal_density_diffrn 1.500
_exptl_crystal_density_method 'not measured'
_exptl_crystal_description prismatic
_exptl_crystal_F_000 1008
_exptl_crystal_size_max 0.43
_exptl_crystal_size_mid 0.16
_exptl_crystal_size_min 0.06
_refine_diff_density_max 0.452
_refine_diff_density_min -0.380
_refine_ls_extinction_method none
_refine_ls_goodness_of_fit_ref 1.021
_refine_ls_hydrogen_treatment constr
_refine_ls_matrix_type full
_refine_ls_number_parameters 298
_refine_ls_number_reflns 3782
_refine_ls_number_restraints 0
_refine_ls_restrained_S_all 1.021
_refine_ls_R_factor_all 0.1055
_refine_ls_R_factor_gt 0.0475
_refine_ls_shift/su_max 0.000
_refine_ls_shift/su_mean 0.000
_refine_ls_structure_factor_coef Fsqd
_refine_ls_weighting_details 'calc w=1/[\s^2^(Fo^2^)+(0.0457P)^2^+0.4257P] where P=(Fo^2^+2Fc^2^)/3'
_refine_ls_weighting_scheme calc
_refine_ls_wR_factor_gt 0.0959
_refine_ls_wR_factor_ref 0.1256
_reflns_number_gt 2179
_reflns_number_total 3782
_reflns_threshold_expression I>2\s(I)
_cod_data_source_file hg2525.cif
_cod_data_source_block I
_cod_depositor_comments
;
The following automatic conversions were performed:
'_symmetry_cell_setting' value 'Monoclinic' changed to 'monoclinic'
according to '/home/saulius/struct/CIF-dictionaries/cif_core.dic'
dictionary named 'cif_core.dic' version 2.4.1 from 2010-06-29.

Automatic conversion script
Id: cif_fix_enum 1527 2010-12-29 10:47:43Z saulius 

The following automatic conversions were performed:

'_symmetry_cell_setting' value 'Monoclinic' changed to 'monoclinic'
according to /home/saulius/struct/CIF-dictionaries/cif_core.dic
dictionary named 'cif_core.dic' version 2.4.1 from 2010-06-29.

Automatic conversion script
Id: cif_fix_values 1715 2011-07-08 13:25:40Z adriana 
;
_cod_original_sg_symbol_H-M 'P 21/n'
_cod_database_code 2222342
_cod_database_fobs_code 2222342

loop_
_symmetry_equiv_pos_as_xyz
'x, y, z'
'-x+1/2, y+1/2, -z+1/2'
'-x, -y, -z'
'x-1/2, -y-1/2, z-1/2'

loop_
_atom_site_type_symbol
_atom_site_label
_atom_site_fract_x
_atom_site_fract_y
_atom_site_fract_z
_atom_site_U_iso_or_equiv
_atom_site_adp_type
_atom_site_calc_flag
_atom_site_refinement_flags
_atom_site_occupancy
_atom_site_disorder_assembly
_atom_site_disorder_group
Ni Ni1 0.75831(4) 0.20469(8) 0.22591(3) 0.0404(2) Uani d . 1 . .
N N1 0.7696(2) 0.2159(5) 0.12766(18) 0.0427(9) Uani d . 1 . .
N N2 0.6275(2) 0.2675(4) 0.22573(18) 0.0414(9) Uani d . 1 . .
O O1 0.7023(2) 0.1391(4) 0.07716(16) 0.0612(10) Uani d . 1 . .
O O2 0.5751(2) 0.2984(4) 0.15860(15) 0.0476(8) Uani d . 1 . .
O O3 0.89260(19) 0.1753(4) 0.23858(14) 0.0468(8) Uani d . 1 . .
O O4 0.7640(2) 0.1617(4) 0.31931(15) 0.0513(9) Uani d . 1 . .
C C1 0.6314(4) 0.0466(6) 0.1102(3) 0.0589(14) Uani d . 1 . .
H H1A 0.6614 0.0022 0.1542 0.071 Uiso calc R 1 . .
H H1B 0.6093 -0.0428 0.0798 0.071 Uiso calc R 1 . .
C C2 0.5455(3) 0.1494(6) 0.1245(3) 0.0548(14) Uani d . 1 . .
H H2A 0.5070 0.1728 0.0804 0.066 Uiso calc R 1 . .
H H2B 0.5042 0.0898 0.1542 0.066 Uiso calc R 1 . .
C C3 0.8419(3) 0.2790(6) 0.0185(2) 0.0577(14) Uani d . 1 . .
H H3A 0.8183 0.1769 -0.0002 0.087 Uiso calc R 1 . .
H H3B 0.9075 0.2965 0.0061 0.087 Uiso calc R 1 . .
H H3C 0.8001 0.3640 -0.0010 0.087 Uiso calc R 1 . .
C C4 0.8418(3) 0.2780(6) 0.0975(2) 0.0422(12) Uani d . 1 . .
C C5 0.9487(3) 0.2779(5) 0.2089(2) 0.0390(11) Uani d . 1 . .
C C6 0.9264(3) 0.3411(5) 0.1412(2) 0.0408(12) Uani d . 1 . .
C C7 0.9930(4) 0.4501(6) 0.1145(2) 0.0511(13) Uani d . 1 . .
H H7 0.9782 0.4920 0.0695 0.061 Uiso calc R 1 . .
C C8 1.0781(4) 0.4966(6) 0.1518(3) 0.0561(14) Uani d . 1 . .
H H8 1.1192 0.5704 0.1325 0.067 Uiso calc R 1 . .
C C9 1.1038(3) 0.4326(6) 0.2199(3) 0.0484(12) Uani d . 1 . .
C C10 1.0395(3) 0.3241(5) 0.2491(2) 0.0407(11) Uani d . 1 . .
C C11 1.0631(3) 0.2647(6) 0.3181(2) 0.0497(13) Uani d . 1 . .
H H11 1.0203 0.1940 0.3376 0.060 Uiso calc R 1 . .
C C12 1.1481(4) 0.3094(7) 0.3565(3) 0.0621(15) Uani d . 1 . .
H H12 1.1630 0.2698 0.4019 0.075 Uiso calc R 1 . .
C C13 1.2124(4) 0.4155(7) 0.3268(3) 0.0709(17) Uani d . 1 . .
H H13 1.2707 0.4449 0.3526 0.085 Uiso calc R 1 . .
C C14 1.1914(4) 0.4762(6) 0.2610(3) 0.0653(15) Uani d . 1 . .
H H14 1.2350 0.5474 0.2426 0.078 Uiso calc R 1 . .
C C15 0.4730(3) 0.3664(6) 0.2637(2) 0.0547(14) Uani d . 1 . .
H H15A 0.4715 0.4819 0.2589 0.082 Uiso calc R 1 . .
H H15B 0.4364 0.3351 0.3021 0.082 Uiso calc R 1 . .
H H15C 0.4443 0.3177 0.2209 0.082 Uiso calc R 1 . .
C C16 0.5777(3) 0.3104(5) 0.2781(2) 0.0396(11) Uani d . 1 . .
C C17 0.7106(3) 0.2156(6) 0.3666(2) 0.0415(11) Uani d . 1 . .
C C18 0.6206(3) 0.2971(5) 0.3500(2) 0.0401(11) Uani d . 1 . .
C C19 0.5721(3) 0.3588(6) 0.4074(3) 0.0544(13) Uani d . 1 . .
H H19 0.5140 0.4160 0.3975 0.065 Uiso calc R 1 . .
C C20 0.6067(4) 0.3380(6) 0.4755(3) 0.0588(14) Uani d . 1 . .
H H20 0.5727 0.3823 0.5109 0.071 Uiso calc R 1 . .
C C21 0.6941(3) 0.2496(6) 0.4937(2) 0.0473(13) Uani d . 1 . .
C C22 0.7463(3) 0.1878(6) 0.4392(2) 0.0408(11) Uani d . 1 . .
C C23 0.8325(3) 0.0997(6) 0.4558(2) 0.0508(13) Uani d . 1 . .
H H23 0.8670 0.0590 0.4199 0.061 Uiso calc R 1 . .
C C24 0.8665(4) 0.0730(7) 0.5248(3) 0.0624(15) Uani d . 1 . .
H H24 0.9239 0.0145 0.5354 0.075 Uiso calc R 1 . .
C C25 0.8152(4) 0.1332(7) 0.5791(3) 0.0692(17) Uani d . 1 . .
H H25 0.8382 0.1138 0.6258 0.083 Uiso calc R 1 . .
C C26 0.7319(4) 0.2199(7) 0.5639(3) 0.0620(15) Uani d . 1 . .
H H26 0.6990 0.2607 0.6006 0.074 Uiso calc R 1 . .

loop_
_atom_site_aniso_label
_atom_site_aniso_U_11
_atom_site_aniso_U_22
_atom_site_aniso_U_33
_atom_site_aniso_U_12
_atom_site_aniso_U_13
_atom_site_aniso_U_23
Ni1 0.0349(3) 0.0501(4) 0.0356(4) 0.0030(3) 0.0009(2) 0.0056(3)
N1 0.033(2) 0.056(3) 0.038(2) 0.010(2) -0.0003(17) -0.002(2)
N2 0.041(2) 0.046(3) 0.035(2) 0.0016(18) -0.0066(17) 0.0077(18)
O1 0.048(2) 0.091(3) 0.043(2) -0.004(2) -0.0062(17) -0.0145(18)
O2 0.0465(18) 0.047(2) 0.0471(19) 0.0065(17) -0.0069(15) 0.0045(17)
O3 0.0344(17) 0.063(2) 0.0422(19) 0.0012(16) 0.0013(14) 0.0161(16)
O4 0.0446(18) 0.072(3) 0.0380(19) 0.0152(17) 0.0097(15) 0.0141(16)
C1 0.056(3) 0.048(3) 0.069(4) 0.001(3) -0.012(3) -0.011(3)
C2 0.045(3) 0.057(4) 0.060(3) -0.003(3) -0.010(2) -0.003(3)
C3 0.058(3) 0.083(4) 0.033(3) 0.022(3) 0.005(2) 0.009(3)
C4 0.044(3) 0.052(3) 0.031(2) 0.019(2) 0.004(2) 0.004(2)
C5 0.035(3) 0.042(3) 0.041(3) 0.009(2) 0.008(2) 0.003(2)
C6 0.041(3) 0.043(3) 0.039(3) 0.010(2) 0.007(2) 0.010(2)
C7 0.058(3) 0.054(4) 0.044(3) 0.011(3) 0.015(3) 0.009(2)
C8 0.063(4) 0.043(3) 0.065(4) 0.001(3) 0.023(3) 0.005(3)
C9 0.042(3) 0.046(3) 0.058(3) 0.003(2) 0.009(3) -0.004(3)
C10 0.037(3) 0.043(3) 0.042(3) 0.008(2) 0.004(2) 0.000(2)
C11 0.048(3) 0.053(3) 0.047(3) 0.004(2) 0.000(2) 0.002(2)
C12 0.056(3) 0.073(4) 0.053(3) 0.002(3) -0.016(3) -0.005(3)
C13 0.053(4) 0.065(4) 0.090(5) 0.001(3) -0.013(3) -0.018(4)
C14 0.054(3) 0.055(4) 0.088(4) -0.009(3) 0.012(3) -0.003(3)
C15 0.040(3) 0.057(4) 0.067(3) 0.011(3) 0.005(2) 0.006(3)
C16 0.033(2) 0.037(3) 0.049(3) -0.002(2) 0.006(2) 0.008(2)
C17 0.038(3) 0.045(3) 0.042(3) -0.009(2) 0.006(2) 0.006(2)
C18 0.043(3) 0.032(3) 0.046(3) -0.005(2) 0.007(2) 0.005(2)
C19 0.050(3) 0.050(3) 0.065(4) 0.000(3) 0.012(3) -0.007(3)
C20 0.066(4) 0.056(4) 0.056(4) -0.012(3) 0.019(3) -0.018(3)
C21 0.048(3) 0.050(4) 0.044(3) -0.018(2) 0.005(2) -0.001(2)
C22 0.041(3) 0.046(3) 0.034(3) -0.014(2) 0.001(2) 0.010(2)
C23 0.045(3) 0.063(4) 0.044(3) -0.011(3) -0.002(2) 0.011(3)
C24 0.052(3) 0.080(4) 0.054(3) -0.017(3) -0.003(3) 0.010(3)
C25 0.071(4) 0.094(5) 0.040(3) -0.031(4) -0.011(3) 0.007(3)
C26 0.080(4) 0.064(4) 0.043(3) -0.030(3) 0.007(3) -0.010(3)

loop_
_atom_type_symbol
_atom_type_description
_atom_type_scat_dispersion_real
_atom_type_scat_dispersion_imag
_atom_type_scat_source
C C 0.0033 0.0016 'International Tables Vol C Tables 4.2.6.8 and 6.1.1.4'
H H 0.0000 0.0000 'International Tables Vol C Tables 4.2.6.8 and 6.1.1.4'
N N 0.0061 0.0033 'International Tables Vol C Tables 4.2.6.8 and 6.1.1.4'
O O 0.0106 0.0060 'International Tables Vol C Tables 4.2.6.8 and 6.1.1.4'
Ni Ni 0.3393 1.1124 'International Tables Vol C Tables 4.2.6.8 and 6.1.1.4'

loop_
_geom_angle_atom_site_label_1
_geom_angle_atom_site_label_2
_geom_angle_atom_site_label_3
_geom_angle_site_symmetry_1
_geom_angle_site_symmetry_3
_geom_angle
_geom_angle_publ_flag
O4 Ni1 O3 . . 83.93(12) ?
O4 Ni1 N2 . . 90.58(14) ?
O3 Ni1 N2 . . 168.72(15) ?
O4 Ni1 N1 . . 168.87(14) ?
O3 Ni1 N1 . . 87.90(13) ?
N2 Ni1 N1 . . 98.73(14) ?
C4 N1 O1 . . 110.6(3) ?
C4 N1 Ni1 . . 126.4(3) ?
O1 N1 Ni1 . . 122.7(3) ?
C16 N2 O2 . . 112.3(3) ?
C16 N2 Ni1 . . 130.0(3) ?
O2 N2 Ni1 . . 117.0(2) ?
N1 O1 C1 . . 111.5(3) ?
N2 O2 C2 . . 110.4(3) ?
C5 O3 Ni1 . . 118.4(3) ?
C17 O4 Ni1 . . 130.0(3) ?
O1 C1 C2 . . 110.7(4) ?
O1 C1 H1A . . 109.5 ?
C2 C1 H1A . . 109.5 ?
O1 C1 H1B . . 109.5 ?
C2 C1 H1B . . 109.5 ?
H1A C1 H1B . . 108.1 ?
O2 C2 C1 . . 112.1(4) ?
O2 C2 H2A . . 109.2 ?
C1 C2 H2A . . 109.2 ?
O2 C2 H2B . . 109.2 ?
C1 C2 H2B . . 109.2 ?
H2A C2 H2B . . 107.9 ?
C4 C3 H3A . . 109.5 ?
C4 C3 H3B . . 109.5 ?
H3A C3 H3B . . 109.5 ?
C4 C3 H3C . . 109.5 ?
H3A C3 H3C . . 109.5 ?
H3B C3 H3C . . 109.5 ?
N1 C4 C6 . . 119.1(4) ?
N1 C4 C3 . . 121.2(4) ?
C6 C4 C3 . . 119.6(4) ?
O3 C5 C6 . . 123.6(4) ?
O3 C5 C10 . . 116.9(4) ?
C6 C5 C10 . . 119.5(4) ?
C5 C6 C7 . . 118.5(4) ?
C5 C6 C4 . . 119.1(4) ?
C7 C6 C4 . . 121.9(4) ?
C8 C7 C6 . . 122.9(4) ?
C8 C7 H7 . . 118.5 ?
C6 C7 H7 . . 118.5 ?
C7 C8 C9 . . 120.0(5) ?
C7 C8 H8 . . 120.0 ?
C9 C8 H8 . . 120.0 ?
C10 C9 C8 . . 119.2(4) ?
C10 C9 C14 . . 118.3(5) ?
C8 C9 C14 . . 122.5(5) ?
C9 C10 C11 . . 119.4(4) ?
C9 C10 C5 . . 119.8(4) ?
C11 C10 C5 . . 120.7(4) ?
C12 C11 C10 . . 121.0(5) ?
C12 C11 H11 . . 119.5 ?
C10 C11 H11 . . 119.5 ?
C11 C12 C13 . . 119.3(5) ?
C11 C12 H12 . . 120.3 ?
C13 C12 H12 . . 120.3 ?
C14 C13 C12 . . 121.2(5) ?
C14 C13 H13 . . 119.4 ?
C12 C13 H13 . . 119.4 ?
C13 C14 C9 . . 120.8(5) ?
C13 C14 H14 . . 119.6 ?
C9 C14 H14 . . 119.6 ?
C16 C15 H15A . . 109.5 ?
C16 C15 H15B . . 109.5 ?
H15A C15 H15B . . 109.5 ?
C16 C15 H15C . . 109.5 ?
H15A C15 H15C . . 109.5 ?
H15B C15 H15C . . 109.5 ?
N2 C16 C18 . . 120.5(4) ?
N2 C16 C15 . . 119.9(4) ?
C18 C16 C15 . . 119.5(4) ?
O4 C17 C18 . . 123.1(4) ?
O4 C17 C22 . . 116.8(4) ?
C18 C17 C22 . . 120.1(4) ?
C17 C18 C19 . . 117.2(4) ?
C17 C18 C16 . . 121.2(4) ?
C19 C18 C16 . . 121.5(4) ?
C20 C19 C18 . . 123.0(5) ?
C20 C19 H19 . . 118.5 ?
C18 C19 H19 . . 118.5 ?
C19 C20 C21 . . 120.9(5) ?
C19 C20 H20 . . 119.5 ?
C21 C20 H20 . . 119.5 ?
C26 C21 C22 . . 118.0(5) ?
C26 C21 C20 . . 123.3(5) ?
C22 C21 C20 . . 118.7(4) ?
C23 C22 C21 . . 119.8(4) ?
C23 C22 C17 . . 120.3(4) ?
C21 C22 C17 . . 119.9(4) ?
C24 C23 C22 . . 120.3(5) ?
C24 C23 H23 . . 119.8 ?
C22 C23 H23 . . 119.8 ?
C23 C24 C25 . . 120.3(5) ?
C23 C24 H24 . . 119.9 ?
C25 C24 H24 . . 119.9 ?
C26 C25 C24 . . 120.2(5) ?
C26 C25 H25 . . 119.9 ?
C24 C25 H25 . . 119.9 ?
C25 C26 C21 . . 121.4(5) ?
C25 C26 H26 . . 119.3 ?
C21 C26 H26 . . 119.3 ?

loop_
_geom_bond_atom_site_label_1
_geom_bond_atom_site_label_2
_geom_bond_site_symmetry_2
_geom_bond_distance
_geom_bond_publ_flag
Ni1 O4 . 1.809(3) ?
Ni1 O3 . 1.849(3) ?
Ni1 N2 . 1.865(3) ?
Ni1 N1 . 1.894(3) ?
N1 C4 . 1.295(5) ?
N1 O1 . 1.419(4) ?
N2 C16 . 1.309(5) ?
N2 O2 . 1.430(4) ?
O1 C1 . 1.427(5) ?
O2 C2 . 1.434(5) ?
O3 C5 . 1.308(5) ?
O4 C17 . 1.292(5) ?
C1 C2 . 1.498(6) ?
C1 H1A . 0.9700 ?
C1 H1B . 0.9700 ?
C2 H2A . 0.9700 ?
C2 H2B . 0.9700 ?
C3 C4 . 1.506(5) ?
C3 H3A . 0.9600 ?
C3 H3B . 0.9600 ?
C3 H3C . 0.9600 ?
C4 C6 . 1.459(6) ?
C5 C6 . 1.398(5) ?
C5 C10 . 1.449(6) ?
C6 C7 . 1.411(6) ?
C7 C8 . 1.362(6) ?
C7 H7 . 0.9300 ?
C8 C9 . 1.415(6) ?
C8 H8 . 0.9300 ?
C9 C10 . 1.407(6) ?
C9 C14 . 1.417(6) ?
C10 C11 . 1.413(6) ?
C11 C12 . 1.367(6) ?
C11 H11 . 0.9300 ?
C12 C13 . 1.400(7) ?
C12 H12 . 0.9300 ?
C13 C14 . 1.355(7) ?
C13 H13 . 0.9300 ?
C14 H14 . 0.9300 ?
C15 C16 . 1.508(5) ?
C15 H15A . 0.9600 ?
C15 H15B . 0.9600 ?
C15 H15C . 0.9600 ?
C16 C18 . 1.444(6) ?
C17 C18 . 1.415(6) ?
C17 C22 . 1.442(6) ?
C18 C19 . 1.426(6) ?
C19 C20 . 1.349(6) ?
C19 H19 . 0.9300 ?
C20 C21 . 1.419(7) ?
C20 H20 . 0.9300 ?
C21 C26 . 1.409(6) ?
C21 C22 . 1.410(6) ?
C22 C23 . 1.398(6) ?
C23 C24 . 1.370(6) ?
C23 H23 . 0.9300 ?
C24 C25 . 1.395(7) ?
C24 H24 . 0.9300 ?
C25 C26 . 1.356(7) ?
C25 H25 . 0.9300 ?
C26 H26 . 0.9300 ?

loop_
_geom_hbond_atom_site_label_D
_geom_hbond_atom_site_label_H
_geom_hbond_atom_site_label_A
_geom_hbond_site_symmetry_A
_geom_hbond_distance_DH
_geom_hbond_distance_HA
_geom_hbond_distance_DA
_geom_hbond_angle_DHA
_geom_hbond_publ_flag
C15 H15A O3 2_655 0.96 2.45 3.152(6) 129.7 y
C3 H3C Cg1 3_655 0.97 3.165 4.127(3) 171.99 y
C15 H15A Cg2 1_655 0.96 3.529 4.398(3) 151.74 y

loop_
_geom_torsion_atom_site_label_1
_geom_torsion_atom_site_label_2
_geom_torsion_atom_site_label_3
_geom_torsion_atom_site_label_4
_geom_torsion_site_symmetry_1
_geom_torsion_site_symmetry_2
_geom_torsion_site_symmetry_3
_geom_torsion_site_symmetry_4
_geom_torsion
_geom_torsion_publ_flag
O4 Ni1 N1 C4 . . . . -77.6(9) ?
O3 Ni1 N1 C4 . . . . -34.9(4) ?
N2 Ni1 N1 C4 . . . . 135.9(4) ?
O4 Ni1 N1 O1 . . . . 95.3(8) ?
O3 Ni1 N1 O1 . . . . 138.1(3) ?
N2 Ni1 N1 O1 . . . . -51.1(3) ?
O4 Ni1 N2 C16 . . . . 18.8(4) ?
O3 Ni1 N2 C16 . . . . -41.9(9) ?
N1 Ni1 N2 C16 . . . . -167.3(4) ?
O4 Ni1 N2 O2 . . . . -171.9(3) ?
O3 Ni1 N2 O2 . . . . 127.5(6) ?
N1 Ni1 N2 O2 . . . . 2.0(3) ?
C4 N1 O1 C1 . . . . 170.0(4) ?
Ni1 N1 O1 C1 . . . . -3.9(5) ?
C16 N2 O2 C2 . . . . -110.3(4) ?
Ni1 N2 O2 C2 . . . . 78.6(3) ?
O4 Ni1 O3 C5 . . . . -136.0(3) ?
N2 Ni1 O3 C5 . . . . -74.8(8) ?
N1 Ni1 O3 C5 . . . . 51.5(3) ?
O3 Ni1 O4 C17 . . . . 147.7(4) ?
N2 Ni1 O4 C17 . . . . -22.5(4) ?
N1 Ni1 O4 C17 . . . . -169.4(7) ?
N1 O1 C1 C2 . . . . 87.7(4) ?
N2 O2 C2 C1 . . . . -62.0(5) ?
O1 C1 C2 O2 . . . . -48.8(5) ?
O1 N1 C4 C6 . . . . -170.9(4) ?
Ni1 N1 C4 C6 . . . . 2.8(6) ?
O1 N1 C4 C3 . . . . 6.2(6) ?
Ni1 N1 C4 C3 . . . . 179.9(3) ?
Ni1 O3 C5 C6 . . . . -39.8(5) ?
Ni1 O3 C5 C10 . . . . 141.4(3) ?
O3 C5 C6 C7 . . . . -179.5(4) ?
C10 C5 C6 C7 . . . . -0.7(6) ?
O3 C5 C6 C4 . . . . -6.9(6) ?
C10 C5 C6 C4 . . . . 171.9(4) ?
N1 C4 C6 C5 . . . . 26.4(6) ?
C3 C4 C6 C5 . . . . -150.8(4) ?
N1 C4 C6 C7 . . . . -161.3(4) ?
C3 C4 C6 C7 . . . . 21.6(6) ?
C5 C6 C7 C8 . . . . -0.1(7) ?
C4 C6 C7 C8 . . . . -172.5(4) ?
C6 C7 C8 C9 . . . . 1.3(7) ?
C7 C8 C9 C10 . . . . -1.6(7) ?
C7 C8 C9 C14 . . . . 179.9(5) ?
C8 C9 C10 C11 . . . . -177.6(4) ?
C14 C9 C10 C11 . . . . 1.0(6) ?
C8 C9 C10 C5 . . . . 0.8(6) ?
C14 C9 C10 C5 . . . . 179.4(4) ?
O3 C5 C10 C9 . . . . 179.2(4) ?
C6 C5 C10 C9 . . . . 0.4(6) ?
O3 C5 C10 C11 . . . . -2.4(6) ?
C6 C5 C10 C11 . . . . 178.8(4) ?
C9 C10 C11 C12 . . . . -0.8(7) ?
C5 C10 C11 C12 . . . . -179.2(4) ?
C10 C11 C12 C13 . . . . -0.1(7) ?
C11 C12 C13 C14 . . . . 0.9(8) ?
C12 C13 C14 C9 . . . . -0.7(8) ?
C10 C9 C14 C13 . . . . -0.2(7) ?
C8 C9 C14 C13 . . . . 178.3(5) ?
O2 N2 C16 C18 . . . . -176.5(4) ?
Ni1 N2 C16 C18 . . . . -6.7(6) ?
O2 N2 C16 C15 . . . . 6.5(6) ?
Ni1 N2 C16 C15 . . . . 176.3(3) ?
Ni1 O4 C17 C18 . . . . 14.1(6) ?
Ni1 O4 C17 C22 . . . . -166.5(3) ?
O4 C17 C18 C19 . . . . -176.3(4) ?
C22 C17 C18 C19 . . . . 4.3(6) ?
O4 C17 C18 C16 . . . . 6.6(7) ?
C22 C17 C18 C16 . . . . -172.8(4) ?
N2 C16 C18 C17 . . . . -9.8(7) ?
C15 C16 C18 C17 . . . . 167.3(4) ?
N2 C16 C18 C19 . . . . 173.2(4) ?
C15 C16 C18 C19 . . . . -9.8(7) ?
C17 C18 C19 C20 . . . . -2.1(7) ?
C16 C18 C19 C20 . . . . 175.0(4) ?
C18 C19 C20 C21 . . . . -1.0(7) ?
C19 C20 C21 C26 . . . . -178.0(4) ?
C19 C20 C21 C22 . . . . 2.0(7) ?
C26 C21 C22 C23 . . . . 0.2(6) ?
C20 C21 C22 C23 . . . . -179.8(4) ?
C26 C21 C22 C17 . . . . -179.8(4) ?
C20 C21 C22 C17 . . . . 0.2(6) ?
O4 C17 C22 C23 . . . . -2.9(6) ?
C18 C17 C22 C23 . . . . 176.6(4) ?
O4 C17 C22 C21 . . . . 177.1(4) ?
C18 C17 C22 C21 . . . . -3.4(6) ?
C21 C22 C23 C24 . . . . 0.1(7) ?
C17 C22 C23 C24 . . . . -179.9(4) ?
C22 C23 C24 C25 . . . . 0.2(7) ?
C23 C24 C25 C26 . . . . -0.7(8) ?
C24 C25 C26 C21 . . . . 1.0(8) ?
C22 C21 C26 C25 . . . . -0.7(7) ?
C20 C21 C26 C25 . . . . 179.2(5) ?
